data_4082479
loop_
_publ_author_name
'Lee, Young Hoon'
'Nghia, Nguyen Van'
'Go, Min Jeong'
'Lee, Junseong'
'Lee, Sang Uck'
'Lee, Min Hyung'

_publ_section_title
;
 Terpyridine--Triarylborane Conjugates for the Dual Complexation of
 Zinc(II) Cation and Fluoride Anion
;
_journal_issue 3
_journal_name_full Organometallics
_journal_page_first 753
_journal_paper_doi 10.1021/om401151p
_journal_volume 33
_journal_year 2014
_chemical_formula_moiety C43H39BCl2N4Zn
_chemical_formula_sum 'C43 H39 B Cl2 N4 Zn'
_chemical_formula_weight 758.86
_chemical_name_systematic
; 
 ? 
;
_space_group_IT_number 2
_symmetry_cell_setting triclinic
_symmetry_space_group_name_Hall '-P 1'
_symmetry_space_group_name_H-M 'P -1'
_atom_sites_solution_hydrogens geom
_atom_sites_solution_primary direct
_atom_sites_solution_secondary difmap
_audit_creation_method SHELXL-97
_cell_angle_alpha 84.03(3)
_cell_angle_beta 85.26(3)
_cell_angle_gamma 83.31(3)
_cell_formula_units_Z 2
_cell_length_a 8.2360(16)
_cell_length_b 12.962(3)
_cell_length_c 18.207(4)
_cell_measurement_reflns_used 4396
_cell_measurement_temperature 100(2)
_cell_measurement_theta_max 25.0
_cell_measurement_theta_min 2.29
_cell_volume 1915.1(7)
_computing_structure_refinement 'SHELXL-97 (Sheldrick, 2008)'
_computing_structure_solution 'SHELXS-97 (Sheldrick, 2008)'
_diffrn_ambient_temperature 100(2)
_diffrn_measured_fraction_theta_full 0.929
_diffrn_measured_fraction_theta_max 0.929
_diffrn_measurement_device_type 'ADSC Q210 CCD area detector'
_diffrn_measurement_method 'omega scans'
_diffrn_radiation_monochromator graphite
_diffrn_radiation_source 'PLSII 2D bending magnet'
_diffrn_radiation_type synchrotron
_diffrn_radiation_wavelength 0.630
_diffrn_reflns_av_R_equivalents 0.0000
_diffrn_reflns_av_sigmaI/netI 0.0472
_diffrn_reflns_limit_h_max 8
_diffrn_reflns_limit_h_min 0
_diffrn_reflns_limit_k_max 12
_diffrn_reflns_limit_k_min -12
_diffrn_reflns_limit_l_max 19
_diffrn_reflns_limit_l_min -18
_diffrn_reflns_number 4396
_diffrn_reflns_theta_full 25.00
_diffrn_reflns_theta_max 25.00
_diffrn_reflns_theta_min 2.29
_exptl_absorpt_coefficient_mu 0.817
_exptl_absorpt_correction_T_max 0.9839
_exptl_absorpt_correction_T_min 0.8537
_exptl_absorpt_correction_type multi-scan
_exptl_absorpt_process_details 'HKL3000 Scalepack'
_exptl_crystal_colour colorless
_exptl_crystal_density_diffrn 1.316
_exptl_crystal_density_method 'not measured'
_exptl_crystal_description needle
_exptl_crystal_F_000 788
_exptl_crystal_size_max 0.20
_exptl_crystal_size_mid 0.03
_exptl_crystal_size_min 0.02
_refine_diff_density_max 0.314
_refine_diff_density_min -0.685
_refine_diff_density_rms 0.084
_refine_ls_extinction_method none
_refine_ls_goodness_of_fit_ref 0.992
_refine_ls_hydrogen_treatment constr
_refine_ls_matrix_type full
_refine_ls_number_parameters 467
_refine_ls_number_reflns 4396
_refine_ls_number_restraints 0
_refine_ls_restrained_S_all 0.992
_refine_ls_R_factor_all 0.0666
_refine_ls_R_factor_gt 0.0545
_refine_ls_shift/su_max 0.001
_refine_ls_shift/su_mean 0.000
_refine_ls_structure_factor_coef Fsqd
_refine_ls_weighting_details 'calc w=1/[\s^2^(Fo^2^)+(0.1066P)^2^+1.5001P] where P=(Fo^2^+2Fc^2^)/3'
_refine_ls_weighting_scheme calc
_refine_ls_wR_factor_gt 0.1406
_refine_ls_wR_factor_ref 0.1529
_reflns_number_gt 3613
_reflns_number_total 4396
_reflns_threshold_expression >2sigma(I)
_cod_data_source_file om401151p_si_002.cif
_cod_data_source_block 1ZnCl2
_cod_depositor_comments
;
The following automatic conversions were performed:

'_exptl_absorpt_correction_type' value 'Multi-scans' was replaced
with the value 'multi-scan' as specified in the replacement file
'src/cod-tools/trunk/data/replacement-values/replacement_values.lst'.

Automatic conversion script
Id: cif_fix_values 5376 2017-05-30 11:51:03Z andrius 
;
_cod_original_sg_symbol_H-M P-1
_cod_database_code 4082479

loop_
_symmetry_equiv_pos_as_xyz
'x, y, z'
'-x, -y, -z'

loop_
_atom_site_label
_atom_site_type_symbol
_atom_site_fract_x
_atom_site_fract_y
_atom_site_fract_z
_atom_site_U_iso_or_equiv
_atom_site_adp_type
_atom_site_occupancy
_atom_site_symmetry_multiplicity
_atom_site_calc_flag
_atom_site_refinement_flags
Zn1 Zn 1.56751(6) 0.67400(4) 0.59018(3) 0.0407(2) Uani 1 1 d .
Cl1 Cl 1.65336(15) 0.67991(10) 0.70462(6) 0.0488(3) Uani 1 1 d .
Cl2 Cl 1.73087(14) 0.74869(9) 0.49830(6) 0.0451(3) Uani 1 1 d .
N1 N 1.3578(5) 0.5949(3) 0.60927(19) 0.0396(9) Uani 1 1 d .
N2 N 1.6498(5) 0.5095(3) 0.57082(19) 0.0391(9) Uani 1 1 d .
N3 N 1.3594(5) 0.7958(3) 0.58890(19) 0.0407(9) Uani 1 1 d .
B1 B 0.3101(7) 0.2110(5) 0.9027(3) 0.0492(15) Uani 1 1 d .
C1 C 0.2580(6) 0.1073(4) 0.8797(3) 0.0513(13) Uani 1 1 d .
C2 C 0.2375(7) 0.0207(4) 0.9323(3) 0.0547(14) Uani 1 1 d .
C3 C 0.1969(8) -0.0720(5) 0.9096(3) 0.0665(16) Uani 1 1 d .
H3 H 0.1875 -0.1304 0.9453 0.080 Uiso 1 1 calc R
C4 C 0.1699(9) -0.0816(5) 0.8371(3) 0.079(2) Uani 1 1 d .
C5 C 0.1830(9) 0.0038(5) 0.7867(3) 0.0732(18) Uani 1 1 d .
H5 H 0.1619 -0.0013 0.7367 0.088 Uiso 1 1 calc R
C6 C 0.2257(7) 0.0974(5) 0.8057(3) 0.0566(14) Uani 1 1 d .
C7 C 0.2614(7) 0.0247(5) 1.0141(3) 0.0598(15) Uani 1 1 d .
H7A H 0.3644 0.0536 1.0190 0.090 Uiso 1 1 calc R
H7B H 0.2653 -0.0459 1.0395 0.090 Uiso 1 1 calc R
H7C H 0.1699 0.0691 1.0363 0.090 Uiso 1 1 calc R
C8 C 0.1331(13) -0.1847(6) 0.8137(4) 0.120(4) Uani 1 1 d .
H8A H 0.0783 -0.1724 0.7673 0.180 Uiso 1 1 calc R
H8B H 0.0615 -0.2184 0.8523 0.180 Uiso 1 1 calc R
H8C H 0.2357 -0.2301 0.8063 0.180 Uiso 1 1 calc R
C9 C 0.2343(8) 0.1861(5) 0.7451(3) 0.0641(16) Uani 1 1 d .
H9A H 0.3461 0.1842 0.7218 0.096 Uiso 1 1 calc R
H9B H 0.2042 0.2527 0.7663 0.096 Uiso 1 1 calc R
H9C H 0.1582 0.1788 0.7078 0.096 Uiso 1 1 calc R
C10 C 0.2211(6) 0.2697(4) 0.9686(3) 0.0513(13) Uani 1 1 d .
C11 C 0.0490(6) 0.2986(4) 0.9715(3) 0.0504(13) Uani 1 1 d .
C12 C -0.0283(7) 0.3574(4) 1.0253(3) 0.0586(15) Uani 1 1 d .
H12 H -0.1426 0.3781 1.0244 0.070 Uiso 1 1 calc R
C13 C 0.0571(7) 0.3877(4) 1.0816(3) 0.0570(14) Uani 1 1 d .
C14 C 0.2246(8) 0.3579(5) 1.0808(3) 0.0625(15) Uani 1 1 d .
H14 H 0.2842 0.3763 1.1190 0.075 Uiso 1 1 calc R
C15 C 0.3081(7) 0.3013(5) 1.0248(3) 0.0606(15) Uani 1 1 d .
C16 C -0.0539(7) 0.2672(5) 0.9141(3) 0.0614(15) Uani 1 1 d .
H16A H -0.0491 0.1910 0.9176 0.092 Uiso 1 1 calc R
H16B H -0.0115 0.2931 0.8646 0.092 Uiso 1 1 calc R
H16C H -0.1678 0.2972 0.9230 0.092 Uiso 1 1 calc R
C17 C -0.0292(9) 0.4493(5) 1.1414(3) 0.0769(19) Uani 1 1 d .
H17A H 0.0495 0.4604 1.1766 0.115 Uiso 1 1 calc R
H17B H -0.1159 0.4108 1.1674 0.115 Uiso 1 1 calc R
H17C H -0.0777 0.5169 1.1194 0.115 Uiso 1 1 calc R
C18 C 0.4895(7) 0.2724(6) 1.0301(4) 0.0781(19) Uani 1 1 d .
H18A H 0.5231 0.2069 1.0078 0.117 Uiso 1 1 calc R
H18B H 0.5144 0.2637 1.0822 0.117 Uiso 1 1 calc R
H18C H 0.5491 0.3279 1.0036 0.117 Uiso 1 1 calc R
C19 C 0.4554(6) 0.2609(4) 0.8566(3) 0.0508(13) Uani 1 1 d .
C20 C 0.5841(6) 0.1992(4) 0.8203(3) 0.0514(13) Uani 1 1 d .
H20 H 0.5829 0.1256 0.8244 0.062 Uiso 1 1 calc R
C21 C 0.7110(6) 0.2427(4) 0.7792(3) 0.0486(13) Uani 1 1 d .
H21 H 0.7970 0.1993 0.7562 0.058 Uiso 1 1 calc R
C22 C 0.7134(6) 0.3503(4) 0.7714(2) 0.0434(12) Uani 1 1 d .
C23 C 0.5857(6) 0.4145(4) 0.8044(3) 0.0506(13) Uani 1 1 d .
H23 H 0.5843 0.4883 0.7972 0.061 Uiso 1 1 calc R
C24 C 0.4608(6) 0.3697(4) 0.8477(3) 0.0538(14) Uani 1 1 d .
H24 H 0.3770 0.4134 0.8720 0.065 Uiso 1 1 calc R
C25 C 0.8487(6) 0.3962(4) 0.7313(2) 0.0443(12) Uani 1 1 d .
C26 C 0.9621(6) 0.4368(4) 0.7012(3) 0.0447(12) Uani 1 1 d .
C27 C 1.0967(6) 0.4891(4) 0.6670(2) 0.0419(12) Uani 1 1 d .
C28 C 1.2455(6) 0.4338(4) 0.6457(2) 0.0405(11) Uani 1 1 d .
H28 H 1.2586 0.3597 0.6504 0.049 Uiso 1 1 calc R
C29 C 1.3744(6) 0.4901(4) 0.6174(2) 0.0405(12) Uani 1 1 d .
C30 C 1.2130(6) 0.6491(4) 0.6254(2) 0.0397(11) Uani 1 1 d .
C31 C 1.0792(6) 0.5989(4) 0.6555(2) 0.0429(12) Uani 1 1 d .
H31 H 0.9776 0.6379 0.6681 0.052 Uiso 1 1 calc R
C32 C 1.5399(6) 0.4404(4) 0.5942(2) 0.0380(11) Uani 1 1 d .
C33 C 1.5819(6) 0.3341(4) 0.5947(2) 0.0433(12) Uani 1 1 d .
H33 H 1.5029 0.2873 0.6112 0.052 Uiso 1 1 calc R
C34 C 1.7396(6) 0.2958(4) 0.5709(2) 0.0450(12) Uani 1 1 d .
H34 H 1.7707 0.2228 0.5716 0.054 Uiso 1 1 calc R
C35 C 1.8505(6) 0.3661(4) 0.5464(2) 0.0428(12) Uani 1 1 d .
H35 H 1.9592 0.3423 0.5294 0.051 Uiso 1 1 calc R
C36 C 1.8010(6) 0.4717(4) 0.5468(2) 0.0417(12) Uani 1 1 d .
H36 H 1.8776 0.5196 0.5292 0.050 Uiso 1 1 calc R
C37 C 1.2120(6) 0.7630(4) 0.6075(2) 0.0391(11) Uani 1 1 d .
C38 C 1.0677(6) 0.8321(4) 0.6067(2) 0.0447(12) Uani 1 1 d .
H38 H 0.9640 0.8073 0.6197 0.054 Uiso 1 1 calc R
C39 C 1.0791(6) 0.9362(4) 0.5867(3) 0.0481(13) Uani 1 1 d .
H39 H 0.9830 0.9844 0.5860 0.058 Uiso 1 1 calc R
C40 C 1.2304(7) 0.9707(4) 0.5678(3) 0.0515(13) Uani 1 1 d .
H40 H 1.2407 1.0423 0.5532 0.062 Uiso 1 1 calc R
C41 C 1.3677(6) 0.8971(4) 0.5707(3) 0.0472(12) Uani 1 1 d .
H41 H 1.4727 0.9205 0.5591 0.057 Uiso 1 1 calc R
C52 C 0.6647(9) 0.9806(6) 0.7143(5) 0.090(2) Uani 1 1 d .
C53 C 0.6386(12) 0.9150(6) 0.7859(5) 0.115(3) Uani 1 1 d .
H53A H 0.5381 0.9433 0.8129 0.173 Uiso 1 1 calc R
H53B H 0.7321 0.9155 0.8158 0.173 Uiso 1 1 calc R
H53C H 0.6284 0.8432 0.7760 0.173 Uiso 1 1 calc R
N4 N 0.6839(9) 1.0311(5) 0.6591(4) 0.102(2) Uani 1 1 d .

loop_
_atom_site_aniso_label
_atom_site_aniso_U_11
_atom_site_aniso_U_22
_atom_site_aniso_U_33
_atom_site_aniso_U_23
_atom_site_aniso_U_13
_atom_site_aniso_U_12
Zn1 0.0430(4) 0.0408(4) 0.0375(3) 0.0008(2) -0.0015(2) -0.0066(2)
Cl1 0.0528(8) 0.0513(8) 0.0422(7) -0.0048(5) -0.0063(5) -0.0035(6)
Cl2 0.0472(7) 0.0416(8) 0.0450(7) 0.0032(5) 0.0013(5) -0.0080(5)
N1 0.047(3) 0.040(3) 0.031(2) 0.0036(16) -0.0087(17) -0.0057(19)
N2 0.041(2) 0.042(3) 0.033(2) 0.0030(17) -0.0048(17) -0.0045(19)
N3 0.050(2) 0.033(3) 0.039(2) 0.0039(17) -0.0037(18) -0.0103(18)
B1 0.048(3) 0.054(4) 0.044(3) 0.005(3) -0.006(3) -0.004(3)
C1 0.054(3) 0.055(4) 0.044(3) 0.005(2) 0.003(2) -0.013(3)
C2 0.067(4) 0.052(4) 0.045(3) 0.004(2) -0.002(2) -0.013(3)
C3 0.088(4) 0.057(4) 0.052(3) 0.010(3) -0.002(3) -0.017(3)
C4 0.124(6) 0.067(5) 0.050(4) -0.002(3) -0.003(3) -0.035(4)
C5 0.110(5) 0.075(5) 0.039(3) 0.002(3) -0.005(3) -0.036(4)
C6 0.067(4) 0.062(4) 0.041(3) 0.005(2) 0.001(2) -0.019(3)
C7 0.068(4) 0.063(4) 0.046(3) 0.003(2) -0.004(3) -0.007(3)
C8 0.225(10) 0.084(6) 0.067(4) 0.006(4) -0.021(5) -0.088(6)
C9 0.083(4) 0.063(4) 0.045(3) 0.010(3) -0.006(3) -0.017(3)
C10 0.053(3) 0.057(4) 0.044(3) 0.002(2) 0.000(2) -0.015(3)
C11 0.059(3) 0.055(4) 0.037(3) 0.002(2) -0.002(2) -0.012(3)
C12 0.066(4) 0.066(4) 0.041(3) 0.004(3) 0.003(3) -0.006(3)
C13 0.070(4) 0.059(4) 0.041(3) -0.001(2) 0.005(3) -0.013(3)
C14 0.074(4) 0.075(4) 0.043(3) -0.006(3) -0.005(3) -0.023(3)
C15 0.065(4) 0.069(4) 0.048(3) 0.000(3) -0.004(3) -0.015(3)
C16 0.054(3) 0.079(4) 0.049(3) -0.001(3) 0.000(3) -0.007(3)
C17 0.110(5) 0.066(5) 0.055(4) -0.014(3) 0.010(3) -0.017(4)
C18 0.060(4) 0.106(6) 0.071(4) -0.010(4) -0.017(3) -0.012(4)
C19 0.055(3) 0.054(4) 0.043(3) 0.001(2) 0.000(2) -0.012(3)
C20 0.062(3) 0.048(3) 0.044(3) -0.002(2) 0.005(2) -0.011(3)
C21 0.047(3) 0.060(4) 0.039(3) -0.006(2) 0.007(2) -0.010(2)
C22 0.052(3) 0.045(4) 0.033(2) 0.004(2) -0.002(2) -0.014(2)
C23 0.055(3) 0.044(3) 0.052(3) 0.000(2) 0.000(3) -0.012(3)
C24 0.050(3) 0.054(4) 0.056(3) -0.004(3) 0.002(3) -0.008(3)
C25 0.052(3) 0.048(3) 0.033(2) -0.002(2) -0.005(2) -0.007(3)
C26 0.049(3) 0.048(3) 0.036(3) 0.001(2) -0.003(2) -0.008(3)
C27 0.048(3) 0.045(3) 0.033(2) 0.006(2) -0.005(2) -0.009(2)
C28 0.049(3) 0.035(3) 0.035(2) 0.004(2) -0.001(2) -0.005(2)
C29 0.049(3) 0.046(4) 0.025(2) 0.003(2) -0.005(2) -0.005(2)
C30 0.043(3) 0.044(3) 0.032(2) 0.002(2) -0.006(2) -0.004(2)
C31 0.041(3) 0.056(4) 0.031(2) 0.001(2) -0.007(2) -0.004(2)
C32 0.046(3) 0.040(3) 0.027(2) 0.0012(19) -0.003(2) -0.005(2)
C33 0.049(3) 0.050(4) 0.031(2) 0.002(2) -0.006(2) -0.007(2)
C34 0.056(3) 0.045(3) 0.034(2) 0.002(2) -0.013(2) -0.002(2)
C35 0.046(3) 0.047(4) 0.035(2) -0.002(2) -0.007(2) 0.000(2)
C36 0.044(3) 0.050(4) 0.032(2) 0.001(2) -0.007(2) -0.009(2)
C37 0.048(3) 0.041(3) 0.027(2) 0.0028(19) -0.003(2) -0.008(2)
C38 0.045(3) 0.047(4) 0.040(3) 0.002(2) -0.003(2) -0.008(2)
C39 0.050(3) 0.047(4) 0.044(3) 0.002(2) -0.005(2) 0.004(2)
C40 0.067(4) 0.038(3) 0.046(3) 0.001(2) -0.001(3) 0.002(3)
C41 0.049(3) 0.050(4) 0.042(3) 0.003(2) 0.000(2) -0.010(3)
C52 0.092(5) 0.082(6) 0.098(6) -0.034(5) 0.014(4) -0.015(4)
C53 0.168(9) 0.072(6) 0.104(6) -0.025(4) 0.013(6) -0.004(5)
N4 0.132(6) 0.079(5) 0.095(5) -0.024(4) 0.030(4) -0.026(4)

loop_
_atom_type_symbol
_atom_type_description
_atom_type_scat_dispersion_real
_atom_type_scat_dispersion_imag
_atom_type_scat_source
C C 0.0033 0.0016 'International Tables Vol C Tables 4.2.6.8 and 6.1.1.4'
B B 0.0013 0.0007 'International Tables Vol C Tables 4.2.6.8 and 6.1.1.4'
Cl Cl 0.1484 0.1585 'International Tables Vol C Tables 4.2.6.8 and 6.1.1.4'
Zn Zn 0.2839 1.4301 'International Tables Vol C Tables 4.2.6.8 and 6.1.1.4'
N N 0.0061 0.0033 'International Tables Vol C Tables 4.2.6.8 and 6.1.1.4'
H H 0.0000 0.0000 'International Tables Vol C Tables 4.2.6.8 and 6.1.1.4'

loop_
_geom_angle_atom_site_label_1
_geom_angle_atom_site_label_2
_geom_angle_atom_site_label_3
_geom_angle
N1 Zn1 N3 74.39(15)
N1 Zn1 N2 74.11(15)
N3 Zn1 N2 144.92(14)
N1 Zn1 Cl1 104.28(10)
N3 Zn1 Cl1 101.37(10)
N2 Zn1 Cl1 100.99(10)
N1 Zn1 Cl2 142.34(10)
N3 Zn1 Cl2 98.43(10)
N2 Zn1 Cl2 97.07(10)
Cl1 Zn1 Cl2 113.37(5)
C30 N1 C29 120.6(4)
C30 N1 Zn1 119.0(3)
C29 N1 Zn1 119.4(3)
C36 N2 C32 118.1(4)
C36 N2 Zn1 126.1(3)
C32 N2 Zn1 115.3(3)
C41 N3 C37 118.4(4)
C41 N3 Zn1 125.8(3)
C37 N3 Zn1 115.8(3)
C10 B1 C1 123.3(5)
C10 B1 C19 118.1(5)
C1 B1 C19 118.6(5)
C2 C1 C6 117.4(5)
C2 C1 B1 121.3(5)
C6 C1 B1 121.3(4)
C3 C2 C1 120.0(5)
C3 C2 C7 118.3(5)
C1 C2 C7 121.7(5)
C4 C3 C2 122.0(5)
C5 C4 C3 118.0(6)
C5 C4 C8 121.3(6)
C3 C4 C8 120.7(6)
C4 C5 C6 122.6(5)
C5 C6 C1 119.9(5)
C5 C6 C9 117.5(5)
C1 C6 C9 122.6(5)
C11 C10 C15 117.2(5)
C11 C10 B1 120.7(4)
C15 C10 B1 122.1(5)
C12 C11 C10 121.2(5)
C12 C11 C16 118.0(5)
C10 C11 C16 120.7(5)
C11 C12 C13 121.7(5)
C14 C13 C12 117.8(5)
C14 C13 C17 120.8(5)
C12 C13 C17 121.4(6)
C13 C14 C15 121.7(5)
C14 C15 C10 120.3(5)
C14 C15 C18 117.0(5)
C10 C15 C18 122.7(5)
C20 C19 C24 117.0(5)
C20 C19 B1 121.6(5)
C24 C19 B1 121.3(5)
C21 C20 C19 121.8(5)
C20 C21 C22 120.0(5)
C21 C22 C23 120.1(4)
C21 C22 C25 120.4(5)
C23 C22 C25 119.5(5)
C24 C23 C22 119.5(5)
C23 C24 C19 121.5(5)
C26 C25 C22 176.5(5)
C25 C26 C27 177.6(6)
C28 C27 C31 119.3(4)
C28 C27 C26 121.4(5)
C31 C27 C26 119.3(5)
C29 C28 C27 118.2(5)
N1 C29 C28 121.9(4)
N1 C29 C32 114.7(4)
C28 C29 C32 123.4(5)
N1 C30 C31 120.9(4)
N1 C30 C37 113.8(4)
C31 C30 C37 125.2(4)
C30 C31 C27 118.9(5)
N2 C32 C33 121.6(4)
N2 C32 C29 114.0(4)
C33 C32 C29 124.4(4)
C34 C33 C32 119.8(5)
C33 C34 C35 118.5(5)
C34 C35 C36 119.1(5)
N2 C36 C35 122.9(4)
N3 C37 C38 121.8(4)
N3 C37 C30 115.0(4)
C38 C37 C30 123.1(4)
C39 C38 C37 118.7(5)
C40 C39 C38 119.9(5)
C39 C40 C41 117.8(5)
N3 C41 C40 123.4(5)
N4 C52 C53 179.6(10)

loop_
_geom_bond_atom_site_label_1
_geom_bond_atom_site_label_2
_geom_bond_distance
Zn1 N1 2.096(4)
Zn1 N3 2.190(4)
Zn1 N2 2.216(4)
Zn1 Cl1 2.2664(14)
Zn1 Cl2 2.2672(14)
N1 C30 1.338(6)
N1 C29 1.344(6)
N2 C36 1.340(6)
N2 C32 1.359(6)
N3 C41 1.329(6)
N3 C37 1.338(6)
B1 C10 1.571(8)
B1 C1 1.565(8)
B1 C19 1.567(8)
C1 C2 1.414(7)
C1 C6 1.417(7)
C2 C3 1.395(8)
C2 C7 1.525(7)
C3 C4 1.378(8)
C4 C5 1.370(8)
C4 C8 1.515(9)
C5 C6 1.386(8)
C6 C9 1.512(7)
C10 C11 1.421(7)
C10 C15 1.416(7)
C11 C12 1.373(8)
C11 C16 1.514(7)
C12 C13 1.402(8)
C13 C14 1.387(8)
C13 C17 1.500(8)
C14 C15 1.405(8)
C15 C18 1.506(8)
C19 C20 1.413(7)
C19 C24 1.408(8)
C20 C21 1.375(7)
C21 C22 1.388(7)
C22 C23 1.399(7)
C22 C25 1.435(7)
C23 C24 1.388(7)
C25 C26 1.191(7)
C26 C27 1.433(7)
C27 C28 1.393(7)
C27 C31 1.408(7)
C28 C29 1.391(6)
C29 C32 1.486(7)
C30 C31 1.390(7)
C30 C37 1.477(7)
C32 C33 1.381(7)
C33 C34 1.387(7)
C34 C35 1.381(7)
C35 C36 1.383(7)
C37 C38 1.403(7)
C38 C39 1.372(7)
C39 C40 1.377(7)
C40 C41 1.393(7)
C52 N4 1.151(9)
C52 C53 1.495(11)
